data_4344920
loop_
_publ_author_name
'Pal, Tapan K.'
'Chatterjee, Nabanita'
'Bharadwaj, Parimal K.'

_publ_section_title
;
 Linker-Induced Structural Diversity and Photophysical Property of MOFs
 for Selective and Sensitive Detection of Nitroaromatics
;
_journal_issue 4
_journal_name_full 'Inorganic Chemistry'
_journal_page_first 1741
_journal_paper_doi 10.1021/acs.inorgchem.5b02645
_journal_volume 55
_journal_year 2016
_chemical_formula_moiety 'C35 H27 Cd2 N3 O10'
_chemical_formula_sum 'C35 H27 Cd2 N3 O10'
_chemical_formula_weight 874.40
_chemical_name_systematic
;
 ?
;
_space_group_IT_number 14
_symmetry_cell_setting monoclinic
_symmetry_space_group_name_Hall '-P 2ybc'
_symmetry_space_group_name_H-M 'P 1 21/c 1'
_atom_sites_solution_hydrogens geom
_atom_sites_solution_primary direct
_atom_sites_solution_secondary difmap
_audit_creation_method SHELXL-97
_cell_angle_alpha 90.000
_cell_angle_beta 91.681(5)
_cell_angle_gamma 90.000
_cell_formula_units_Z 4
_cell_length_a 10.819(5)
_cell_length_b 24.514(5)
_cell_length_c 16.607(5)
_cell_measurement_reflns_used 999
_cell_measurement_temperature 100(2)
_cell_measurement_theta_max 25.50
_cell_measurement_theta_min 1.48
_cell_volume 4403(3)
_computing_structure_refinement 'SHELXL-97 (Sheldrick, 1997)'
_diffrn_ambient_temperature 100(2)
_diffrn_measured_fraction_theta_full 0.992
_diffrn_measured_fraction_theta_max 0.992
_diffrn_measurement_device_type 'BRUKER SMART APEX'
_diffrn_radiation_monochromator graphite
_diffrn_radiation_source 'fine-focus sealed tube'
_diffrn_radiation_type MoK\a
_diffrn_radiation_wavelength 0.71073
_diffrn_reflns_av_R_equivalents 0.0589
_diffrn_reflns_av_sigmaI/netI 0.0712
_diffrn_reflns_limit_h_max 13
_diffrn_reflns_limit_h_min -11
_diffrn_reflns_limit_k_max 25
_diffrn_reflns_limit_k_min -29
_diffrn_reflns_limit_l_max 20
_diffrn_reflns_limit_l_min -16
_diffrn_reflns_number 23605
_diffrn_reflns_theta_full 25.50
_diffrn_reflns_theta_max 25.50
_diffrn_reflns_theta_min 1.48
_exptl_absorpt_coefficient_mu 1.014
_exptl_absorpt_correction_T_max 0.8465
_exptl_absorpt_correction_T_min 0.8306
_exptl_absorpt_correction_type empirical
_exptl_absorpt_process_details sadabs
_exptl_crystal_colour colorless
_exptl_crystal_density_diffrn 1.319
_exptl_crystal_density_method 'not measured'
_exptl_crystal_description block
_exptl_crystal_F_000 1736
_exptl_crystal_size_max 0.19
_exptl_crystal_size_mid 0.18
_exptl_crystal_size_min 0.17
_platon_squeeze_details
;
;
_refine_diff_density_max 2.200
_refine_diff_density_min -0.961
_refine_diff_density_rms 0.143
_refine_ls_extinction_method none
_refine_ls_goodness_of_fit_ref 0.990
_refine_ls_hydrogen_treatment mixed
_refine_ls_matrix_type full
_refine_ls_number_parameters 454
_refine_ls_number_reflns 8121
_refine_ls_number_restraints 4
_refine_ls_restrained_S_all 0.990
_refine_ls_R_factor_all 0.0648
_refine_ls_R_factor_gt 0.0466
_refine_ls_shift/su_max 0.001
_refine_ls_shift/su_mean 0.000
_refine_ls_structure_factor_coef Fsqd
_refine_ls_weighting_details 'calc w=1/[\s^2^(Fo^2^)+(0.0656P)^2^+0.0000P] where P=(Fo^2^+2Fc^2^)/3'
_refine_ls_weighting_scheme calc
_refine_ls_wR_factor_gt 0.1108
_refine_ls_wR_factor_ref 0.1208
_reflns_number_gt 6033
_reflns_number_total 8121
_reflns_threshold_expression >2sigma(I)
_cod_data_source_file ic5b02645_si_002.cif
_cod_data_source_block 1
_cod_depositor_comments
;
The following automatic conversions were performed:

'_symmetry_cell_setting' value 'Monoclinic' changed to 'monoclinic'
according to the built-in table from CIF Core dictionary named
'cif_core.dic' version 2.4.1 from 2010-06-29.

'_exptl_absorpt_correction_type' value 'Empirical' changed to
'empirical' according to the built-in table from CIF Core dictionary
named 'cif_core.dic' version 2.4.1 from 2010-06-29.

Automatic conversion script
Id: cif_fix_values 4624 2016-04-14 12:54:50Z antanas 
;
_cod_original_sg_symbol_H-M P21/c
_cod_database_code 4344920

loop_
_symmetry_equiv_pos_as_xyz
'x, y, z'
'-x, y+1/2, -z+1/2'
'-x, -y, -z'
'x, -y-1/2, z-1/2'

loop_
_atom_site_label
_atom_site_type_symbol
_atom_site_fract_x
_atom_site_fract_y
_atom_site_fract_z
_atom_site_U_iso_or_equiv
_atom_site_adp_type
_atom_site_occupancy
_atom_site_symmetry_multiplicity
_atom_site_calc_flag
_atom_site_refinement_flags
_atom_site_disorder_assembly
_atom_site_disorder_group
Cd1 Cd 0.99996(3) 0.197980(13) -0.035868(19) 0.01661(11) Uani 1 1 d . . .
Cd2 Cd 0.71515(3) 0.867845(14) 0.00741(2) 0.02006(11) Uani 1 1 d . . .
C1 C 0.9878(6) 0.2894(2) 0.0578(3) 0.0302(13) Uani 1 1 d . . .
C2 C 0.9886(5) 0.33857(19) 0.1110(3) 0.0242(11) Uani 1 1 d . . .
C3 C 1.0921(5) 0.3511(2) 0.1605(3) 0.0282(12) Uani 1 1 d . . .
H3 H 1.1628 0.3297 0.1580 0.034 Uiso 1 1 calc R . .
C4 C 1.0906(5) 0.3952(2) 0.2133(3) 0.0264(11) Uani 1 1 d . . .
H4 H 1.1588 0.4025 0.2469 0.032 Uiso 1 1 calc R . .
C5 C 0.9862(4) 0.42828(18) 0.2154(3) 0.0193(10) Uani 1 1 d . . .
C6 C 0.8850(5) 0.4164(2) 0.1636(3) 0.0261(12) Uani 1 1 d . . .
H6 H 0.8160 0.4391 0.1632 0.031 Uiso 1 1 calc R . .
C7 C 0.8862(5) 0.37202(19) 0.1134(3) 0.0278(12) Uani 1 1 d . . .
H7 H 0.8173 0.3644 0.0805 0.033 Uiso 1 1 calc R . .
C8 C 0.9825(4) 0.47651(19) 0.2689(3) 0.0183(10) Uani 1 1 d . . .
C9 C 1.0285(4) 0.47660(19) 0.3483(3) 0.0188(10) Uani 1 1 d . . .
C10 C 1.0750(4) 0.42537(19) 0.3911(3) 0.0194(10) Uani 1 1 d . . .
C11 C 1.0286(4) 0.52499(19) 0.3918(3) 0.0187(10) Uani 1 1 d . . .
H11 H 1.0616 0.5251 0.4441 0.022 Uiso 1 1 calc R . .
C12 C 0.9810(4) 0.57353(18) 0.3595(3) 0.0160(10) Uani 1 1 d . . .
C13 C 0.9326(4) 0.57375(18) 0.2807(3) 0.0172(10) Uani 1 1 d . . .
C14 C 0.9362(4) 0.52567(19) 0.2367(3) 0.0207(10) Uani 1 1 d . . .
H14 H 0.9067 0.5260 0.1835 0.025 Uiso 1 1 calc R . .
C15 C 0.8825(4) 0.62296(19) 0.2395(3) 0.0187(10) Uani 1 1 d . . .
C16 C 0.9388(4) 0.67396(19) 0.2464(3) 0.0194(10) Uani 1 1 d . . .
H16 H 1.0086 0.6783 0.2798 0.023 Uiso 1 1 calc R . .
C17 C 0.8911(4) 0.71858(19) 0.2037(3) 0.0179(10) Uani 1 1 d . . .
H17 H 0.9299 0.7523 0.2084 0.022 Uiso 1 1 calc R . .
C18 C 0.7860(4) 0.71303(19) 0.1540(3) 0.0192(10) Uani 1 1 d . . .
C19 C 0.7298(4) 0.66334(19) 0.1478(3) 0.0213(11) Uani 1 1 d . . .
H19 H 0.6584 0.6596 0.1157 0.026 Uiso 1 1 calc R . .
C20 C 0.7773(4) 0.6185(2) 0.1885(3) 0.0227(11) Uani 1 1 d . . .
H20 H 0.7390 0.5848 0.1819 0.027 Uiso 1 1 calc R . .
C21 C 0.9831(4) 0.62165(19) 0.4149(3) 0.0187(10) Uani 1 1 d . . .
C22 C 0.6850(6) 0.9820(3) -0.0960(6) 0.074(3) Uani 1 1 d . . .
H22 H 0.7344 0.9758 -0.1400 0.088 Uiso 1 1 calc R . .
C23 C 0.6514(10) 1.0385(5) 0.0036(8) 0.166(7) Uani 1 1 d D . .
H23A H 0.6469 1.0770 0.0130 0.249 Uiso 1 1 calc R . .
H23B H 0.7143 1.0228 0.0384 0.249 Uiso 1 1 calc R . .
H23C H 0.5731 1.0220 0.0144 0.249 Uiso 1 1 calc R . .
C24 C 0.7265(6) 1.0768(3) -0.1169(6) 0.083(3) Uani 1 1 d . . .
H24A H 0.6973 1.1077 -0.0874 0.124 Uiso 1 1 calc R . .
H24B H 0.6969 1.0791 -0.1719 0.124 Uiso 1 1 calc R . .
H24C H 0.8153 1.0766 -0.1152 0.124 Uiso 1 1 calc R . .
C25 C 0.7498(5) 0.2513(2) -0.1096(3) 0.0357(14) Uani 1 1 d . . .
H25 H 0.7446 0.2622 -0.0562 0.043 Uiso 1 1 calc R . .
C26 C 0.6613(5) 0.2704(2) -0.1646(3) 0.0343(14) Uani 1 1 d . . .
H26 H 0.5963 0.2920 -0.1476 0.041 Uiso 1 1 calc R . .
C27 C 0.6710(4) 0.2570(2) -0.2448(3) 0.0230(11) Uani 1 1 d . . .
C28 C 0.7675(4) 0.2221(2) -0.2650(3) 0.0284(12) Uani 1 1 d . . .
H28 H 0.7773 0.2121 -0.3184 0.034 Uiso 1 1 calc R . .
C29 C 0.8482(4) 0.2025(2) -0.2059(3) 0.0219(11) Uani 1 1 d . . .
H29 H 0.9088 0.1777 -0.2202 0.026 Uiso 1 1 calc R . .
C30 C 0.5834(4) 0.2777(2) -0.3077(3) 0.0231(11) Uani 1 1 d . . .
C31 C 0.4585(5) 0.2841(2) -0.2919(3) 0.0312(13) Uani 1 1 d . . .
H31 H 0.4289 0.2739 -0.2421 0.037 Uiso 1 1 calc R . .
C32 C 0.3794(5) 0.3052(2) -0.3493(3) 0.0316(13) Uani 1 1 d . . .
H32 H 0.2967 0.3096 -0.3370 0.038 Uiso 1 1 calc R . .
C33 C 0.5354(5) 0.3133(2) -0.4387(3) 0.0340(13) Uani 1 1 d . . .
H33 H 0.5623 0.3231 -0.4893 0.041 Uiso 1 1 calc R . .
C34 C 0.6198(5) 0.2929(2) -0.3834(3) 0.0356(14) Uani 1 1 d . . .
H34 H 0.7022 0.2893 -0.3970 0.043 Uiso 1 1 calc R . .
C35 C 0.7309(4) 0.76167(19) 0.1112(3) 0.0184(10) Uani 1 1 d . . .
N1 N 0.4153(3) 0.31984(16) -0.4226(2) 0.0213(9) Uani 1 1 d . . .
N2 N 0.8421(4) 0.21802(16) -0.1289(2) 0.0207(9) Uani 1 1 d . . .
N3 N 0.6825(8) 1.0283(4) -0.0820(6) 0.097(3) Uiso 1 1 d D . .
O1 O 0.8887(4) 0.26422(15) 0.0471(2) 0.0361(9) Uani 1 1 d . . .
O2 O 1.0853(4) 0.27433(15) 0.0272(2) 0.0428(10) Uani 1 1 d . . .
O3 O 1.0099(3) 0.38354(13) 0.38746(19) 0.0230(7) Uani 1 1 d . . .
O4 O 1.1765(3) 0.43204(13) 0.4303(2) 0.0278(8) Uani 1 1 d . . .
O5 O 1.0838(3) 0.63455(13) 0.4481(2) 0.0246(8) Uani 1 1 d . . .
O6 O 0.8833(3) 0.64692(14) 0.42816(19) 0.0239(8) Uani 1 1 d . . .
O7 O 0.6157(3) 0.76262(15) 0.1025(2) 0.0312(9) Uani 1 1 d . . .
O8 O 0.8020(3) 0.79958(12) 0.08892(18) 0.0192(7) Uani 1 1 d . . .
O9 O 0.6451(4) 0.93957(16) -0.0726(3) 0.0488(12) Uani 1 1 d . . .
OW1 O 0.5608(3) 0.87047(18) 0.1008(2) 0.0363(9) Uani 1 1 d D . .
H1W1 H 0.576(5) 0.884(2) 0.1525(19) 0.06(2) Uiso 1 1 d D . .
H2W2 H 0.561(11) 0.8326(10) 0.115(5) 0.19(5) Uiso 1 1 d D . .

loop_
_atom_site_aniso_label
_atom_site_aniso_U_11
_atom_site_aniso_U_22
_atom_site_aniso_U_33
_atom_site_aniso_U_23
_atom_site_aniso_U_13
_atom_site_aniso_U_12
Cd1 0.02014(19) 0.01381(19) 0.01570(19) 0.00053(13) -0.00272(14) 0.00071(13)
Cd2 0.0206(2) 0.0172(2) 0.0219(2) -0.00051(14) -0.00708(15) -0.00075(14)
C1 0.057(4) 0.016(3) 0.018(3) 0.006(2) 0.005(3) 0.000(3)
C2 0.040(3) 0.017(3) 0.015(2) -0.003(2) 0.000(2) -0.009(2)
C3 0.038(3) 0.019(3) 0.028(3) 0.000(2) 0.005(2) 0.000(2)
C4 0.038(3) 0.018(3) 0.024(3) 0.001(2) 0.000(2) 0.003(2)
C5 0.028(3) 0.011(2) 0.019(2) 0.0024(18) -0.002(2) -0.002(2)
C6 0.037(3) 0.021(3) 0.020(3) 0.006(2) -0.004(2) 0.005(2)
C7 0.048(3) 0.017(3) 0.017(3) 0.000(2) -0.007(2) 0.004(2)
C8 0.021(2) 0.019(3) 0.014(2) 0.0012(19) -0.0042(19) -0.004(2)
C9 0.017(2) 0.021(3) 0.019(2) 0.0033(19) -0.0023(19) 0.001(2)
C10 0.026(3) 0.017(3) 0.015(2) 0.0012(19) -0.001(2) 0.004(2)
C11 0.021(2) 0.021(3) 0.014(2) 0.0012(19) -0.0032(19) 0.001(2)
C12 0.015(2) 0.020(3) 0.013(2) 0.0008(18) -0.0013(18) -0.0002(19)
C13 0.017(2) 0.014(2) 0.021(3) -0.0026(19) 0.0022(19) -0.0027(19)
C14 0.026(3) 0.022(3) 0.014(2) 0.0024(19) -0.004(2) 0.002(2)
C15 0.025(3) 0.019(3) 0.012(2) 0.0008(19) 0.004(2) 0.004(2)
C16 0.020(2) 0.021(3) 0.018(2) -0.0007(19) 0.000(2) -0.002(2)
C17 0.016(2) 0.016(2) 0.021(3) 0.0005(19) -0.0016(19) -0.0049(19)
C18 0.018(2) 0.021(3) 0.018(2) 0.0039(19) 0.000(2) 0.000(2)
C19 0.019(2) 0.023(3) 0.021(3) 0.007(2) -0.004(2) -0.002(2)
C20 0.026(3) 0.020(3) 0.023(3) 0.001(2) -0.004(2) -0.006(2)
C21 0.028(3) 0.015(2) 0.013(2) 0.0056(18) 0.001(2) 0.000(2)
C22 0.050(4) 0.028(4) 0.146(8) -0.015(4) 0.032(5) 0.010(3)
C23 0.105(9) 0.108(10) 0.28(2) 0.004(11) -0.116(11) 0.015(7)
C24 0.040(4) 0.033(4) 0.177(9) 0.038(5) 0.027(5) 0.008(3)
C25 0.032(3) 0.047(4) 0.027(3) -0.004(3) -0.005(2) 0.015(3)
C26 0.033(3) 0.047(4) 0.022(3) -0.001(2) -0.003(2) 0.021(3)
C27 0.021(3) 0.024(3) 0.023(3) 0.001(2) 0.000(2) 0.003(2)
C28 0.026(3) 0.039(3) 0.021(3) -0.001(2) -0.003(2) 0.007(2)
C29 0.024(3) 0.023(3) 0.019(3) -0.001(2) -0.005(2) 0.006(2)
C30 0.020(2) 0.025(3) 0.024(3) 0.000(2) -0.005(2) 0.008(2)
C31 0.025(3) 0.045(3) 0.024(3) 0.006(2) 0.000(2) 0.006(2)
C32 0.027(3) 0.042(3) 0.026(3) 0.007(2) 0.001(2) 0.010(2)
C33 0.026(3) 0.052(4) 0.024(3) 0.017(3) -0.002(2) 0.003(3)
C34 0.016(3) 0.061(4) 0.030(3) 0.011(3) -0.002(2) 0.011(3)
C35 0.020(2) 0.023(3) 0.011(2) 0.0015(19) -0.0022(19) 0.002(2)
N1 0.019(2) 0.024(2) 0.020(2) 0.0053(17) -0.0057(17) 0.0022(17)
N2 0.024(2) 0.024(2) 0.013(2) 0.0002(16) -0.0031(17) 0.0021(18)
O1 0.052(2) 0.027(2) 0.029(2) -0.0098(16) -0.0103(18) -0.0026(19)
O2 0.062(3) 0.024(2) 0.043(2) -0.0130(18) 0.022(2) -0.0077(19)
O3 0.0279(18) 0.0178(18) 0.0230(18) 0.0040(14) -0.0048(15) -0.0028(15)
O4 0.0295(19) 0.0200(19) 0.033(2) 0.0025(15) -0.0149(16) 0.0016(15)
O5 0.0239(18) 0.026(2) 0.0231(19) -0.0071(15) -0.0068(15) 0.0002(15)
O6 0.0216(18) 0.029(2) 0.0210(18) 0.0005(15) 0.0011(14) 0.0061(15)
O7 0.0192(18) 0.037(2) 0.037(2) 0.0155(17) -0.0047(16) 0.0009(16)
O8 0.0207(17) 0.0156(17) 0.0213(18) 0.0061(13) -0.0003(14) 0.0008(14)
O9 0.054(3) 0.025(2) 0.066(3) 0.015(2) -0.030(2) -0.008(2)
OW1 0.026(2) 0.052(3) 0.031(2) -0.0066(19) 0.0039(17) 0.0089(19)

loop_
_atom_type_symbol
_atom_type_description
_atom_type_scat_dispersion_real
_atom_type_scat_dispersion_imag
_atom_type_scat_source
C C 0.0033 0.0016 'International Tables Vol C Tables 4.2.6.8 and 6.1.1.4'
H H 0.0000 0.0000 'International Tables Vol C Tables 4.2.6.8 and 6.1.1.4'
N N 0.0061 0.0033 'International Tables Vol C Tables 4.2.6.8 and 6.1.1.4'
O O 0.0106 0.0060 'International Tables Vol C Tables 4.2.6.8 and 6.1.1.4'
Cd Cd -0.8075 1.2024 'International Tables Vol C Tables 4.2.6.8 and 6.1.1.4'

loop_
_geom_angle_atom_site_label_1
_geom_angle_atom_site_label_2
_geom_angle_atom_site_label_3
_geom_angle
_geom_angle_site_symmetry_1
_geom_angle_site_symmetry_3
N2 Cd1 O2 113.85(15) . .
N2 Cd1 O5 105.38(13) . 2_745
O2 Cd1 O5 114.35(13) . 2_745
N2 Cd1 O8 114.05(12) . 3_765
O2 Cd1 O8 78.05(12) . 3_765
O5 Cd1 O8 128.96(11) 2_745 3_765
N2 Cd1 O3 82.25(12) . 4_565
O2 Cd1 O3 153.70(13) . 4_565
O5 Cd1 O3 78.37(12) 2_745 4_565
O8 Cd1 O3 76.30(11) 3_765 4_565
N2 Cd1 O1 82.59(13) . .
O2 Cd1 O1 53.97(13) . .
O5 Cd1 O1 83.39(13) 2_745 .
O8 Cd1 O1 131.35(12) 3_765 .
O3 Cd1 O1 152.20(12) 4_565 .
N2 Cd1 O6 158.43(12) . 2_745
O2 Cd1 O6 83.98(13) . 2_745
O5 Cd1 O6 54.23(11) 2_745 2_745
O8 Cd1 O6 80.39(11) 3_765 2_745
O3 Cd1 O6 86.11(11) 4_565 2_745
O1 Cd1 O6 100.07(11) . 2_745
N2 Cd1 C1 99.13(15) . .
O2 Cd1 C1 26.86(15) . .
O5 Cd1 C1 99.50(14) 2_745 .
O8 Cd1 C1 104.65(15) 3_765 .
O3 Cd1 C1 177.73(13) 4_565 .
O1 Cd1 C1 27.11(14) . .
O6 Cd1 C1 92.00(13) 2_745 .
N2 Cd1 C21 131.50(14) . 2_745
O2 Cd1 C21 101.67(14) . 2_745
O5 Cd1 C21 26.86(12) 2_745 2_745
O8 Cd1 C21 104.50(12) 3_765 2_745
O3 Cd1 C21 79.38(12) 4_565 2_745
O1 Cd1 C21 93.62(13) . 2_745
O6 Cd1 C21 27.49(12) 2_745 2_745
C1 Cd1 C21 98.37(14) . 2_745
O4 Cd2 N1 165.06(13) 2_755 2_654
O4 Cd2 O6 87.84(12) 2_755 4_575
N1 Cd2 O6 92.91(13) 2_654 4_575
O4 Cd2 OW1 92.87(14) 2_755 .
N1 Cd2 OW1 88.99(14) 2_654 .
O6 Cd2 OW1 169.94(13) 4_575 .
O4 Cd2 O9 83.55(13) 2_755 .
N1 Cd2 O9 81.51(14) 2_654 .
O6 Cd2 O9 92.43(14) 4_575 .
OW1 Cd2 O9 97.62(16) . .
O4 Cd2 O8 92.31(12) 2_755 .
N1 Cd2 O8 102.63(13) 2_654 .
O6 Cd2 O8 84.68(11) 4_575 .
OW1 Cd2 O8 85.26(13) . .
O9 Cd2 O8 175.05(12) . .
O2 C1 O1 122.3(5) . .
O2 C1 C2 119.5(5) . .
O1 C1 C2 118.2(5) . .
O2 C1 Cd1 57.8(3) . .
O1 C1 Cd1 64.5(3) . .
C2 C1 Cd1 176.7(4) . .
C7 C2 C3 118.7(4) . .
C7 C2 C1 120.4(5) . .
C3 C2 C1 120.9(5) . .
C4 C3 C2 121.0(5) . .
C3 C4 C5 119.6(5) . .
C4 C5 C6 118.9(4) . .
C4 C5 C8 121.1(4) . .
C6 C5 C8 119.9(4) . .
C7 C6 C5 121.1(5) . .
C6 C7 C2 120.7(5) . .
C9 C8 C14 118.1(4) . .
C9 C8 C5 123.6(4) . .
C14 C8 C5 118.2(4) . .
C11 C9 C8 119.2(4) . .
C11 C9 C10 117.9(4) . .
C8 C9 C10 123.0(4) . .
O3 C10 O4 127.6(4) . .
O3 C10 C9 118.6(4) . .
O4 C10 C9 113.7(4) . .
C9 C11 C12 122.3(4) . .
C13 C12 C11 119.1(4) . .
C13 C12 C21 124.9(4) . .
C11 C12 C21 115.9(4) . .
C14 C13 C12 118.4(4) . .
C14 C13 C15 117.6(4) . .
C12 C13 C15 123.9(4) . .
C13 C14 C8 122.9(4) . .
C16 C15 C20 117.7(4) . .
C16 C15 C13 122.6(4) . .
C20 C15 C13 119.7(4) . .
C15 C16 C17 120.5(4) . .
C18 C17 C16 120.6(4) . .
C19 C18 C17 119.1(4) . .
C19 C18 C35 120.2(4) . .
C17 C18 C35 120.6(4) . .
C18 C19 C20 121.0(4) . .
C19 C20 C15 121.1(4) . .
O5 C21 O6 122.4(4) . .
O5 C21 C12 118.0(4) . .
O6 C21 C12 119.6(4) . .
O5 C21 Cd1 57.7(2) . 2_755
O6 C21 Cd1 65.1(2) . 2_755
C12 C21 Cd1 170.5(3) . 2_755
N3 C22 O9 140.8(9) . .
N2 C25 C26 123.8(5) . .
C27 C26 C25 119.1(5) . .
C26 C27 C28 117.1(5) . .
C26 C27 C30 122.4(4) . .
C28 C27 C30 120.5(4) . .
C29 C28 C27 120.3(5) . .
N2 C29 C28 122.2(4) . .
C34 C30 C31 116.5(4) . .
C34 C30 C27 122.8(4) . .
C31 C30 C27 120.7(4) . .
C32 C31 C30 120.2(5) . .
N1 C32 C31 123.0(5) . .
N1 C33 C34 122.7(5) . .
C33 C34 C30 120.4(5) . .
O7 C35 O8 124.3(4) . .
O7 C35 C18 116.7(4) . .
O8 C35 C18 118.9(4) . .
C32 N1 C33 117.2(4) . .
C32 N1 Cd2 120.5(3) . 2_644
C33 N1 Cd2 121.4(3) . 2_644
C25 N2 C29 117.5(4) . .
C25 N2 Cd1 120.7(3) . .
C29 N2 Cd1 121.3(3) . .
C22 N3 C24 137.0(10) . .
C22 N3 C23 111.2(10) . .
C24 N3 C23 109.9(9) . .
C1 O1 Cd1 88.4(3) . .
C1 O2 Cd1 95.3(3) . .
C10 O3 Cd1 134.6(3) . 4_566
C10 O4 Cd2 126.1(3) . 2_745
C21 O5 Cd1 95.5(3) . 2_755
C21 O6 Cd2 135.4(3) . 4_576
C21 O6 Cd1 87.4(3) . 2_755
Cd2 O6 Cd1 93.49(11) 4_576 2_755
C35 O8 Cd2 117.2(3) . .
C35 O8 Cd1 134.3(3) . 3_765
Cd2 O8 Cd1 96.94(11) . 3_765
C22 O9 Cd2 137.0(5) . .

loop_
_geom_bond_atom_site_label_1
_geom_bond_atom_site_label_2
_geom_bond_distance
_geom_bond_site_symmetry_2
Cd1 N2 2.322(4) .
Cd1 O2 2.323(4) .
Cd1 O5 2.332(3) 2_745
Cd1 O8 2.341(3) 3_765
Cd1 O3 2.374(3) 4_565
Cd1 O1 2.466(4) .
Cd1 O6 2.496(3) 2_745
Cd1 C1 2.732(5) .
Cd1 C21 2.747(5) 2_745
Cd2 O4 2.202(3) 2_755
Cd2 N1 2.289(4) 2_654
Cd2 O6 2.305(3) 4_575
Cd2 OW1 2.313(4) .
Cd2 O9 2.317(4) .
Cd2 O8 2.333(3) .
C1 O2 1.240(6) .
C1 O1 1.246(6) .
C1 C2 1.495(7) .
C2 C7 1.379(7) .
C2 C3 1.405(7) .
C3 C4 1.391(7) .
C4 C5 1.392(7) .
C5 C6 1.403(6) .
C5 C8 1.480(6) .
C6 C7 1.372(7) .
C8 C9 1.396(6) .
C8 C14 1.405(6) .
C9 C11 1.388(6) .
C9 C10 1.521(6) .
C10 O3 1.244(5) .
C10 O4 1.271(5) .
C11 C12 1.397(6) .
C12 C13 1.396(6) .
C12 C21 1.496(6) .
C13 C14 1.388(6) .
C13 C15 1.482(6) .
C15 C16 1.394(6) .
C15 C20 1.403(6) .
C16 C17 1.395(6) .
C17 C18 1.391(6) .
C18 C19 1.364(7) .
C18 C35 1.503(6) .
C19 C20 1.382(6) .
C21 O5 1.247(5) .
C21 O6 1.270(5) .
C21 Cd1 2.747(5) 2_755
C22 N3 1.160(10) .
C22 O9 1.196(8) .
C23 N3 1.490(12) .
C24 N3 1.411(10) .
C25 N2 1.335(6) .
C25 C26 1.385(7) .
C26 C27 1.379(7) .
C27 C28 1.399(7) .
C27 C30 1.479(6) .
C28 C29 1.381(6) .
C29 N2 1.338(6) .
C30 C34 1.380(7) .
C30 C31 1.393(7) .
C31 C32 1.365(7) .
C32 N1 1.338(6) .
C33 N1 1.343(6) .
C33 C34 1.370(7) .
C35 O7 1.250(5) .
C35 O8 1.268(5) .
N1 Cd2 2.289(4) 2_644
O3 Cd1 2.374(3) 4_566
O4 Cd2 2.202(3) 2_745
O5 Cd1 2.332(3) 2_755
O6 Cd2 2.305(3) 4_576
O6 Cd1 2.496(3) 2_755
O8 Cd1 2.341(3) 3_765

loop_
_platon_squeeze_void_nr
_platon_squeeze_void_average_x
_platon_squeeze_void_average_y
_platon_squeeze_void_average_z
_platon_squeeze_void_volume
_platon_squeeze_void_count_electrons
_platon_squeeze_void_content
1 -0.022 0.500 0.000 760 221 ' '
2 -0.059 0.000 0.500 760 220 ' '
